data_7049962
loop_
_publ_author_name
'Ding, Tao'
'Zhang, Sheng'
'Zhang, Weiqiang'
'Zhang, Guofang'
'Gao, Zi-Wei'

_publ_section_title
;
 Highly selective C<sub>2</sub>H<sub>2</sub> and CO<sub>2</sub> capture
 and magnetic properties of a robust Co-chain based metal-organic
 framework.
;
_journal_issue 22
_journal_name_full 'Dalton transactions (Cambridge, England : 2003)'
_journal_page_first 7938
_journal_page_last 7945
_journal_paper_doi 10.1039/c9dt00510b
_journal_volume 48
_journal_year 2019
_chemical_formula_moiety '0.5(C42 H38 Co6 N2 O28)'
_chemical_formula_sum 'C21 H19 Co3 N O14'
_chemical_formula_weight 686.16
_space_group_crystal_system monoclinic
_space_group_IT_number 8
_space_group_name_Hall 'C -2y'
_space_group_name_H-M_alt 'C 1 m 1'
_symmetry_space_group_name_Hall 'C -2y'
_symmetry_space_group_name_H-M 'C 1 m 1'
_atom_sites_solution_hydrogens mixed
_audit_creation_date 2017-08-25
_audit_creation_method
;
Olex2 1.2-beta
(compiled 2017.08.10 svn.r3458 for OlexSys, GUI svn.r5381)
;
_audit_update_record
;
2019-01-29 deposited with the CCDC.    2019-04-29 downloaded from the CCDC.
;
_cell_angle_alpha 90
_cell_angle_beta 99.09(2)
_cell_angle_gamma 90
_cell_formula_units_Z 2
_cell_length_a 18.30(2)
_cell_length_b 14.350(19)
_cell_length_c 6.661(9)
_cell_measurement_reflns_used 3573
_cell_measurement_temperature 100
_cell_measurement_theta_max 27.83
_cell_measurement_theta_min 2.25
_cell_volume 1727(4)
_computing_cell_refinement 'SAINT v8.27A (Bruker, 2012)'
_computing_data_reduction 'SAINT v8.27A (Bruker, 2012)'
_computing_molecular_graphics 'Olex2 (Dolomanov et al., 2009)'
_computing_publication_material 'Olex2 (Dolomanov et al., 2009)'
_computing_structure_refinement 'ShelXL (Sheldrick, 2015)'
_diffrn_ambient_temperature 100
_diffrn_measured_fraction_theta_full 0.996
_diffrn_measured_fraction_theta_max 0.987
_diffrn_measurement_device_type 'Bruker APEX-II CCD'
_diffrn_measurement_method '\f and \w scans'
_diffrn_radiation_monochromator graphite
_diffrn_radiation_type MoK\a
_diffrn_radiation_wavelength 0.71073
_diffrn_reflns_av_R_equivalents 0.0386
_diffrn_reflns_av_unetI/netI 0.0519
_diffrn_reflns_Laue_measured_fraction_full 0.996
_diffrn_reflns_Laue_measured_fraction_max 0.987
_diffrn_reflns_limit_h_max 24
_diffrn_reflns_limit_h_min -24
_diffrn_reflns_limit_k_max 18
_diffrn_reflns_limit_k_min -18
_diffrn_reflns_limit_l_max 8
_diffrn_reflns_limit_l_min -8
_diffrn_reflns_number 10825
_diffrn_reflns_point_group_measured_fraction_full 0.996
_diffrn_reflns_point_group_measured_fraction_max 0.987
_diffrn_reflns_theta_full 25.242
_diffrn_reflns_theta_max 27.998
_diffrn_reflns_theta_min 3.432
_diffrn_standards_number 0
_exptl_absorpt_coefficient_mu 1.477
_exptl_absorpt_correction_T_max 0.7456
_exptl_absorpt_correction_T_min 0.5906
_exptl_absorpt_correction_type multi-scan
_exptl_absorpt_process_details
'SADABS-2012/1 (Bruker,2012) was used for absorption correction. wR2(int) was 0.0879 before and 0.0580 after correction. The Ratio of minimum to maximum transmission is 0.7921. The \l/2 correction factor is 0.0015.'
_exptl_crystal_colour colourless
_exptl_crystal_colour_primary colourless
_exptl_crystal_density_diffrn 1.319
_exptl_crystal_description block
_exptl_crystal_F_000 690
_refine_diff_density_max 0.914
_refine_diff_density_min -0.658
_refine_diff_density_rms 0.108
_refine_ls_abs_structure_details
;
 Refined as an inversion twin.
;
_refine_ls_abs_structure_Flack 0.37(5)
_refine_ls_extinction_method none
_refine_ls_goodness_of_fit_ref 1.049
_refine_ls_hydrogen_treatment constr
_refine_ls_matrix_type full
_refine_ls_number_parameters 185
_refine_ls_number_reflns 4205
_refine_ls_number_restraints 183
_refine_ls_restrained_S_all 1.063
_refine_ls_R_factor_all 0.0573
_refine_ls_R_factor_gt 0.0502
_refine_ls_shift/su_max 0.004
_refine_ls_shift/su_mean 0.000
_refine_ls_structure_factor_coef Fsqd
_refine_ls_weighting_details 'w=1/[\s^2^(Fo^2^)+(0.0758P)^2^+1.8908P] where P=(Fo^2^+2Fc^2^)/3'
_refine_ls_weighting_scheme calc
_refine_ls_wR_factor_gt 0.1281
_refine_ls_wR_factor_ref 0.1343
_reflns_Friedel_coverage 0.996
_reflns_Friedel_fraction_full 0.996
_reflns_Friedel_fraction_max 0.987
_reflns_number_gt 3691
_reflns_number_total 4205
_reflns_threshold_expression 'I > 2\s(I)'
_cod_data_source_file c9dt00510b2.cif
_cod_data_source_block 11_sq
_cod_depositor_comments 'Adding full bibliography for 7049962.cif.'
_cod_database_code 7049962
_shelx_shelxl_version_number 2016/6
_shelx_space_group_comment
;
The symmetry employed for this shelxl refinement is uniquely defined
by the following loop, which should always be used as a source of
symmetry information in preference to the above space-group names.
They are only intended as comments.
;
_olex2_refinement_description
;
1. Twinned data refinement
 Scales: 0.63(5)
 0.37(5)
2. Fixed Uiso
 At 1.2 times of:
  All C(H) groups, All O(H) groups
 At 1.5 times of:
  All O(H,H) groups
3. Restrained distances
 C8-C9
 1.4 with sigma of 0.01
4. Uiso/Uaniso restraints and constraints
Uanis(O1) \\sim Ueq: with sigma of 0.001 and sigma for terminal atoms of 0.002
Uanis(C6) \\sim Ueq: with sigma of 0.001 and sigma for terminal atoms of 0.002
5. Rigid body (RIGU) restrains
 All non-hydrogen atoms
 with sigma for 1-2 distances of 0.001 and sigma for 1-3 distances of 0.002
6.a Riding coordinates:
 O4(H4), O5(H5), O6(H6A,H6B), O7(H7A,H7B)
6.b Aromatic/amide H refined with riding coordinates:
 C5(H5A), C6(H6), C7(H7), C10(H10), C11(H11)
;
_olex2_submission_special_instructions 'No special instructions were received'

loop_
_space_group_symop_operation_xyz
'x, y, z'
'x, -y, z'
'x+1/2, y+1/2, z'
'x+1/2, -y+1/2, z'

loop_
_atom_site_label
_atom_site_type_symbol
_atom_site_fract_x
_atom_site_fract_y
_atom_site_fract_z
_atom_site_U_iso_or_equiv
_atom_site_adp_type
_atom_site_occupancy
_atom_site_site_symmetry_order
_atom_site_calc_flag
_atom_site_refinement_flags_posn
_atom_site_refinement_flags_adp
_atom_site_refinement_flags_occupancy
Co1 Co 0.00188(11) 0.500000 0.2547(3) 0.0151(2) Uani 1 2 d S TU P
Co2 Co 0.50152(8) 0.10628(4) 0.75229(15) 0.0209(2) Uani 1 1 d . U .
O1 O 0.0863(3) 0.3940(4) 0.2546(10) 0.0238(12) Uani 1 1 d . U .
O2 O 0.1055(4) 0.3770(6) -0.0665(11) 0.047(2) Uani 1 1 d . U .
O3 O 0.3973(3) 0.1174(5) 0.5770(9) 0.0320(15) Uani 1 1 d . U .
O4 O 0.5341(4) 0.000000 0.5667(11) 0.0136(13) Uani 1 2 d S TU P
H4 H 0.577018 0.000000 0.539676 0.016 Uiso 1 2 d RS T P
O5 O 0.4670(4) 0.000000 0.9315(11) 0.0217(15) Uani 1 2 d S TU P
H5 H 0.422447 0.000000 0.949592 0.026 Uiso 1 2 d RS T P
O6 O 0.4557(5) 0.2133(6) 0.9339(11) 0.055(2) Uani 1 1 d . U .
H6A H 0.410352 0.189218 0.941944 0.083 Uiso 1 1 d R . .
H6B H 0.477182 0.208508 1.055514 0.083 Uiso 1 1 d R . .
O7 O 0.5403(5) 0.2122(5) 0.5632(13) 0.054(2) Uani 1 1 d . U .
H7A H 0.527699 0.203745 0.434856 0.081 Uiso 1 1 d R . .
H7B H 0.585239 0.196915 0.541376 0.081 Uiso 1 1 d R . .
O8 O 0.4193(4) 0.1041(4) 0.2532(10) 0.0322(15) Uani 1 1 d . U .
N1 N 0.2341(4) 0.500000 0.3809(12) 0.0269(15) Uani 1 2 d S TU P
C1 C 0.1227(4) 0.3678(6) 0.1167(13) 0.0219(14) Uani 1 1 d . U .
C2 C 0.1888(5) 0.3084(7) 0.1931(12) 0.0266(18) Uani 1 1 d . U .
C3 C 0.2411(5) 0.3293(7) 0.3834(11) 0.0289(16) Uani 1 1 d . U .
C4 C 0.2365(4) 0.4186(5) 0.4898(10) 0.0283(12) Uani 1 1 d . U .
C5 C 0.2389(4) 0.4140(6) 0.7020(11) 0.0350(15) Uani 1 1 d . U .
H5A H 0.239975 0.356158 0.771936 0.042 Uiso 1 1 calc R . .
C6 C 0.2398(6) 0.500000 0.8048(16) 0.035(2) Uani 1 2 d S TU P
H6 H 0.240951 0.500000 0.947895 0.042 Uiso 1 2 calc RS T P
C7 C 0.2963(7) 0.2616(8) 0.4315(17) 0.051(3) Uani 1 1 d . U .
H7 H 0.326874 0.267705 0.560039 0.061 Uiso 1 1 calc R . .
C8 C 0.3108(5) 0.1901(7) 0.3185(14) 0.033(2) Uani 1 1 d D U .
C9 C 0.3817(5) 0.1354(7) 0.3839(12) 0.0289(18) Uani 1 1 d D U .
C10 C 0.2702(6) 0.1779(7) 0.1372(15) 0.044(3) Uani 1 1 d . U .
H10 H 0.285048 0.131059 0.051179 0.053 Uiso 1 1 calc R . .
C11 C 0.2053(5) 0.2312(6) 0.0636(12) 0.0233(15) Uani 1 1 d . U .
H11 H 0.174722 0.217203 -0.061752 0.028 Uiso 1 1 calc R . .

loop_
_atom_site_aniso_label
_atom_site_aniso_U_11
_atom_site_aniso_U_22
_atom_site_aniso_U_33
_atom_site_aniso_U_23
_atom_site_aniso_U_13
_atom_site_aniso_U_12
Co1 0.0112(4) 0.0185(4) 0.0152(4) 0.000 0.0005(3) 0.000
Co2 0.0265(4) 0.0190(3) 0.0167(3) -0.0006(5) 0.0019(3) 0.0019(6)
O1 0.0209(16) 0.0244(17) 0.0253(16) 0.0014(12) 0.0006(12) 0.0045(12)
O2 0.036(4) 0.074(6) 0.031(3) 0.012(3) 0.004(2) 0.029(4)
O3 0.025(2) 0.053(4) 0.019(2) 0.007(2) 0.0054(19) 0.022(3)
O4 0.002(3) 0.019(3) 0.020(3) 0.000 -0.001(2) 0.000
O5 0.023(4) 0.031(4) 0.011(3) 0.000 0.003(3) 0.000
O6 0.093(6) 0.048(4) 0.028(4) -0.007(3) 0.019(4) 0.022(4)
O7 0.098(6) 0.025(3) 0.046(4) -0.009(3) 0.032(4) -0.016(4)
O8 0.032(3) 0.043(3) 0.022(2) 0.004(2) 0.006(2) 0.023(2)
N1 0.012(3) 0.040(3) 0.027(4) 0.000 -0.002(3) 0.000
C1 0.018(3) 0.017(3) 0.030(2) 0.004(2) 0.002(2) 0.005(2)
C2 0.028(3) 0.034(4) 0.017(3) -0.005(3) -0.001(2) 0.019(3)
C3 0.027(3) 0.041(3) 0.017(3) 0.000(2) -0.001(2) 0.010(3)
C4 0.019(3) 0.039(3) 0.027(2) -0.0022(19) 0.002(2) 0.003(2)
C5 0.033(4) 0.044(3) 0.027(2) -0.002(2) 0.004(3) 0.018(3)
C6 0.035(2) 0.037(2) 0.033(2) 0.000 0.0086(14) 0.000
C7 0.049(5) 0.058(5) 0.036(4) -0.013(4) -0.020(4) 0.029(4)
C8 0.026(3) 0.040(4) 0.030(3) 0.004(3) -0.001(3) 0.016(3)
C9 0.027(3) 0.041(5) 0.019(2) 0.002(3) 0.002(2) 0.017(3)
C10 0.042(4) 0.048(5) 0.038(4) -0.017(4) -0.009(3) 0.034(4)
C11 0.026(3) 0.029(3) 0.016(3) -0.003(2) 0.004(2) 0.014(3)

loop_
_atom_type_symbol
_atom_type_description
_atom_type_scat_dispersion_real
_atom_type_scat_dispersion_imag
_atom_type_scat_source
C C 0.0030 0.0020 'International Tables Vol C Tables 4.2.6.8 and 6.1.1.4'
H H 0.0000 0.0000 'International Tables Vol C Tables 4.2.6.8 and 6.1.1.4'
Co Co 0.3490 0.9720 'International Tables Vol C Tables 4.2.6.8 and 6.1.1.4'
N N 0.0060 0.0030 'International Tables Vol C Tables 4.2.6.8 and 6.1.1.4'
O O 0.0110 0.0060 'International Tables Vol C Tables 4.2.6.8 and 6.1.1.4'

loop_
_geom_angle_atom_site_label_1
_geom_angle_atom_site_label_2
_geom_angle_atom_site_label_3
_geom_angle
_geom_angle_site_symmetry_1
_geom_angle_site_symmetry_3
O1 Co1 O1 89.1(3) 2_565 .
O4 Co1 O1 84.8(2) 3_455 2_565
O4 Co1 O1 84.8(2) 3_455 .
O4 Co1 O5 179.3(4) 3_455 3_454
O4 Co1 O8 95.4(2) 3_455 4_455
O4 Co1 O8 95.4(2) 3_455 3_455
O5 Co1 O1 95.6(3) 3_454 .
O5 Co1 O1 95.6(3) 3_454 2_565
O8 Co1 O1 179.7(4) 3_455 .
O8 Co1 O1 90.73(18) 3_455 2_565
O8 Co1 O1 90.73(18) 4_455 .
O8 Co1 O1 179.7(4) 4_455 2_565
O8 Co1 O5 84.1(3) 4_455 3_454
O8 Co1 O5 84.1(3) 3_455 3_454
O8 Co1 O8 89.4(4) 4_455 3_455
O2 Co2 O4 96.0(3) 4_556 .
O2 Co2 O6 89.6(4) 4_556 .
O2 Co2 O7 84.4(4) 4_556 .
O3 Co2 O2 169.0(2) . 4_556
O3 Co2 O4 92.6(3) . .
O3 Co2 O5 92.5(3) . .
O3 Co2 O6 82.0(3) . .
O3 Co2 O7 88.6(3) . .
O4 Co2 O6 174.2(3) . .
O4 Co2 O7 91.0(3) . .
O5 Co2 O2 94.8(3) . 4_556
O5 Co2 O4 86.91(16) . .
O5 Co2 O6 91.1(3) . .
O5 Co2 O7 177.7(3) . .
O7 Co2 O6 91.0(2) . .
C1 O1 Co1 131.4(6) . .
C1 O2 Co2 130.9(7) . 4_454
C9 O3 Co2 127.6(6) . .
Co1 O4 Co2 121.8(2) 3_545 2
Co1 O4 Co2 121.8(2) 3_545 .
Co1 O4 H4 84.9 3_545 .
Co2 O4 Co2 92.7(3) 2 .
Co2 O4 H4 119.4 2 .
Co2 O4 H4 119.4 . .
Co1 O5 H5 89.9 3_546 .
Co2 O5 Co1 120.2(3) . 3_546
Co2 O5 Co1 120.2(3) 2 3_546
Co2 O5 Co2 93.5(3) 2 .
Co2 O5 H5 117.8 . .
Co2 O5 H5 117.8 2 .
Co2 O6 H6A 101.4 . .
Co2 O6 H6B 108.1 . .
H6A O6 H6B 101.7 . .
Co2 O7 H7A 114.8 . .
Co2 O7 H7B 108.7 . .
H7A O7 H7B 85.0 . .
C9 O8 Co1 134.9(6) . 3_545
C4 N1 C4 116.7(8) 2_565 .
O1 C1 C2 114.1(7) . .
O2 C1 O1 127.5(8) . .
O2 C1 C2 117.9(8) . .
C3 C2 C1 123.3(8) . .
C11 C2 C1 117.4(7) . .
C11 C2 C3 119.1(7) . .
C4 C3 C2 120.3(7) . .
C7 C3 C2 113.4(8) . .
C7 C3 C4 125.9(7) . .
N1 C4 C3 119.0(6) . .
N1 C4 C5 124.4(7) . .
C5 C4 C3 116.5(7) . .
C4 C5 H5A 121.9 . .
C4 C5 C6 116.2(8) . .
C6 C5 H5A 121.9 . .
C5 C6 C5 122.1(10) 2_565 .
C5 C6 H6 118.9 2_565 .
C5 C6 H6 118.9 . .
C3 C7 H7 116.3 . .
C8 C7 C3 127.5(9) . .
C8 C7 H7 116.3 . .
C7 C8 C9 118.4(9) . .
C7 C8 C10 119.2(9) . .
C10 C8 C9 121.5(9) . .
O3 C9 C8 115.5(8) . .
O8 C9 O3 123.3(7) . .
O8 C9 C8 121.0(8) . .
C8 C10 H10 118.1 . .
C8 C10 C11 123.8(9) . .
C11 C10 H10 118.1 . .
C2 C11 H11 122.0 . .
C10 C11 C2 116.1(8) . .
C10 C11 H11 122.0 . .

loop_
_geom_bond_atom_site_label_1
_geom_bond_atom_site_label_2
_geom_bond_distance
_geom_bond_site_symmetry_2
Co1 O1 2.168(6) .
Co1 O1 2.168(6) 2_565
Co1 O4 2.069(8) 3_455
Co1 O5 2.147(8) 3_454
Co1 O8 2.124(6) 3_455
Co1 O8 2.124(6) 4_455
Co2 O2 2.100(7) 4_556
Co2 O3 2.079(7) .
Co2 O4 2.108(5) .
Co2 O5 2.095(6) .
Co2 O6 2.201(8) .
Co2 O7 2.164(8) .
O1 C1 1.274(11) .
O2 C1 1.218(11) .
O3 C9 1.298(11) .
O4 H4 0.8326 .
O5 H5 0.8433 .
O6 H6A 0.9091 .
O6 H6B 0.8455 .
O7 H7A 0.8583 .
O7 H7B 0.8846 .
O8 C9 1.273(11) .
N1 C4 1.372(8) 2_565
N1 C4 1.372(8) .
C1 C2 1.501(10) .
C2 C3 1.493(11) .
C2 C11 1.465(11) .
C3 C4 1.474(12) .
C3 C7 1.402(12) .
C4 C5 1.408(10) .
C5 H5A 0.9500 .
C5 C6 1.411(9) .
C6 H6 0.9500 .
C7 H7 0.9500 .
C7 C8 1.323(14) .
C8 C9 1.520(9) .
C8 C10 1.325(12) .
C10 H10 0.9500 .
C10 C11 1.433(11) .
C11 H11 0.9500 .

loop_
_geom_torsion_atom_site_label_1
_geom_torsion_atom_site_label_2
_geom_torsion_atom_site_label_3
_geom_torsion_atom_site_label_4
_geom_torsion
_geom_torsion_site_symmetry_1
_geom_torsion_site_symmetry_4
Co1 O1 C1 O2 -22.6(14) . .
Co1 O1 C1 C2 165.9(6) . .
Co1 O8 C9 O3 13.3(16) 3_545 .
Co1 O8 C9 C8 -161.4(7) 3_545 .
Co2 O2 C1 O1 -23.9(16) 4_454 .
Co2 O2 C1 C2 147.3(8) 4_454 .
Co2 O3 C9 O8 37.5(14) . .
Co2 O3 C9 C8 -147.6(7) . .
O1 C1 C2 C3 -43.2(12) . .
O1 C1 C2 C11 142.2(9) . .
O2 C1 C2 C3 144.4(10) . .
O2 C1 C2 C11 -30.2(13) . .
N1 C4 C5 C6 -0.8(11) . .
C1 C2 C3 C4 -9.5(13) . .
C1 C2 C3 C7 176.5(10) . .
C1 C2 C11 C10 177.8(9) . .
C2 C3 C4 N1 -49.9(11) . .
C2 C3 C4 C5 133.5(8) . .
C2 C3 C7 C8 7.9(17) . .
C3 C2 C11 C10 2.9(13) . .
C3 C4 C5 C6 175.7(8) . .
C3 C7 C8 C9 169.3(11) . .
C3 C7 C8 C10 0(2) . .
C4 N1 C4 C3 -174.3(5) 2_565 .
C4 N1 C4 C5 2.0(12) 2_565 .
C4 C3 C7 C8 -165.6(12) . .
C4 C5 C6 C5 -0.6(15) . 2_565
C7 C3 C4 N1 123.2(11) . .
C7 C3 C4 C5 -53.4(13) . .
C7 C8 C9 O3 42.8(15) . .
C7 C8 C9 O8 -142.1(12) . .
C7 C8 C10 C11 -7.7(19) . .
C8 C10 C11 C2 5.8(15) . .
C9 C8 C10 C11 -176.4(10) . .
C10 C8 C9 O3 -148.3(11) . .
C10 C8 C9 O8 26.8(16) . .
C11 C2 C3 C4 165.0(8) . .
C11 C2 C3 C7 -8.9(12) . .

loop_
_twin_individual_id
_twin_individual_mass_fraction_refined
1 0.63(5)
2 0.37(5)
